data_7225296
loop_
_publ_author_name
'Shi, Dongying'
'Zeng, Le'
'Ming, Zheng'
'He, Cheng'
'Meng, Changgong'
'Duan, Chun-ying'

_publ_section_title
;
 A breathing MOF: Direct crystallographic observation of the
 site-selective C(sp3)--H functionalization
;
_journal_name_full 'RSC Adv.'
_journal_paper_doi 10.1039/C6RA07100G
_journal_year 2016
_chemical_formula_sum 'C50 H51 Cu2 N10 O44 W10'
_chemical_formula_weight 3461.59
_chemical_name_systematic
; 
 ? 
;
_space_group_IT_number 2
_symmetry_cell_setting triclinic
_symmetry_space_group_name_Hall '-P 1'
_symmetry_space_group_name_H-M 'P -1'
_atom_sites_solution_hydrogens geom
_atom_sites_solution_primary direct
_atom_sites_solution_secondary difmap
_audit_creation_method SHELXL-97
_audit_update_record
;
2015-12-18 deposited with the CCDC.
2016-05-16 downloaded from the CCDC.
;
_cell_angle_alpha 81.259(3)
_cell_angle_beta 86.490(3)
_cell_angle_gamma 70.046(2)
_cell_formula_units_Z 2
_cell_length_a 13.0242(7)
_cell_length_b 13.7795(8)
_cell_length_c 23.9552(14)
_cell_measurement_reflns_used 9626
_cell_measurement_temperature 150(2)
_cell_measurement_theta_max 27.47
_cell_measurement_theta_min 2.70
_cell_volume 3993.9(4)
_computing_cell_refinement 'Bruker SAINT'
_computing_data_collection 'Bruker APEX2'
_computing_data_reduction 'Bruker SAINT'
_computing_molecular_graphics 'Bruker SHELXTL'
_computing_publication_material 'Bruker SHELXTL'
_computing_structure_refinement 'SHELXL-97 (Sheldrick, 2008)'
_computing_structure_solution 'SHELXS-97 (Sheldrick, 2008)'
_diffrn_ambient_temperature 150(2)
_diffrn_measured_fraction_theta_full 0.950
_diffrn_measured_fraction_theta_max 0.950
_diffrn_measurement_device_type 'Bruker APEX-II CCD'
_diffrn_measurement_method '\f and \w scans'
_diffrn_radiation_monochromator graphite
_diffrn_radiation_source 'fine-focus sealed tube'
_diffrn_radiation_type MoK\a
_diffrn_radiation_wavelength 0.71073
_diffrn_reflns_av_R_equivalents 0.1714
_diffrn_reflns_av_sigmaI/netI 0.0759
_diffrn_reflns_limit_h_max 15
_diffrn_reflns_limit_h_min -15
_diffrn_reflns_limit_k_max 16
_diffrn_reflns_limit_k_min -16
_diffrn_reflns_limit_l_max 28
_diffrn_reflns_limit_l_min -28
_diffrn_reflns_number 81164
_diffrn_reflns_theta_full 25.00
_diffrn_reflns_theta_max 25.00
_diffrn_reflns_theta_min 2.16
_exptl_absorpt_coefficient_mu 14.952
_exptl_absorpt_correction_T_max 0.1378
_exptl_absorpt_correction_T_min 0.1136
_exptl_absorpt_correction_type empirical
_exptl_absorpt_process_details SADABS
_exptl_crystal_colour orange
_exptl_crystal_density_diffrn 2.878
_exptl_crystal_density_method 'not measured'
_exptl_crystal_description block
_exptl_crystal_F_000 3142
_exptl_crystal_size_max 0.22
_exptl_crystal_size_mid 0.20
_exptl_crystal_size_min 0.16
_refine_diff_density_max 2.491
_refine_diff_density_min -1.571
_refine_diff_density_rms 0.363
_refine_ls_extinction_method none
_refine_ls_goodness_of_fit_ref 1.049
_refine_ls_hydrogen_treatment constr
_refine_ls_matrix_type full
_refine_ls_number_parameters 1181
_refine_ls_number_reflns 13389
_refine_ls_number_restraints 1187
_refine_ls_restrained_S_all 1.003
_refine_ls_R_factor_all 0.1052
_refine_ls_R_factor_gt 0.0746
_refine_ls_shift/su_max 0.027
_refine_ls_shift/su_mean 0.002
_refine_ls_structure_factor_coef Fsqd
_refine_ls_weighting_details 'calc w=1/[\s^2^(Fo^2^)+(0.1039P)^2^+89.0850P] where P=(Fo^2^+2Fc^2^)/3'
_refine_ls_weighting_scheme calc
_refine_ls_wR_factor_gt 0.2015
_refine_ls_wR_factor_ref 0.2181
_reflns_number_gt 9573
_reflns_number_total 13389
_reflns_threshold_expression >2sigma(I)
_cod_data_source_file c6ra07100g2.cif
_cod_data_source_block VN@DT-DPDO
_cod_depositor_comments
;
The following automatic conversions were performed:

'_symmetry_cell_setting' value 'Triclinic' changed to 'triclinic'
according to
/usr/data/users/saulius/crontab/automatic-downloads/rss-feeds/RSC/lib/dictionaries/cif_core.dic
dictionary named 'cif_core.dic' version 2.4.2 from 2011-04-26.

Automatic conversion script
Id: cif_fix_values 4268 2015-11-12 08:31:59Z antanas 
;
_cod_original_sg_symbol_H-M P-1
_cod_database_code 7225296

loop_
_symmetry_equiv_pos_as_xyz
'x, y, z'
'-x, -y, -z'

loop_
_atom_site_label
_atom_site_type_symbol
_atom_site_fract_x
_atom_site_fract_y
_atom_site_fract_z
_atom_site_U_iso_or_equiv
_atom_site_adp_type
_atom_site_occupancy
_atom_site_symmetry_multiplicity
_atom_site_calc_flag
_atom_site_refinement_flags
_atom_site_disorder_assembly
_atom_site_disorder_group
W1 W -0.83131(4) 0.05781(4) -0.56804(2) 0.05069(14) Uani 1 1 d . . .
W2 W -0.86721(4) 0.08166(4) -0.43429(2) 0.05177(15) Uani 1 1 d . . .
W3 W -0.90899(4) -0.18047(4) -0.40952(2) 0.05197(15) Uani 1 1 d . . .
W4 W -0.87338(4) -0.20454(4) -0.54337(2) 0.05147(15) Uani 1 1 d . . .
W5 W -1.05318(5) -0.29059(4) -0.46994(3) 0.05693(16) Uani 1 1 d . . .
W6 W -0.82546(5) -0.46458(4) -0.07744(2) 0.05633(16) Uani 1 1 d . . .
W7 W -1.16073(5) -0.56938(4) -0.05520(2) 0.05774(16) Uani 1 1 d . . .
W8 W -0.90228(5) -0.70951(4) -0.04169(3) 0.06015(17) Uani 1 1 d . . .
W9 W -0.91608(5) -0.22691(4) -0.04313(3) 0.06190(17) Uani 1 1 d . . .
W10 W -1.08415(5) -0.32541(4) -0.09077(3) 0.05750(16) Uani 1 1 d . . .
Cu1 Cu -0.47330(15) -0.23236(16) -0.73448(8) 0.0698(6) Uani 1 1 d . . .
Cu2 Cu -0.52201(14) -0.22384(14) -0.23570(7) 0.0629(5) Uani 1 1 d . . .
O1 O -0.8921(6) -0.0475(7) -0.4253(3) 0.050(2) Uani 1 1 d . . .
O2 O -0.8562(6) -0.0664(6) -0.5543(3) 0.045(2) Uani 1 1 d U . .
O3 O -1.1164(7) -0.4460(7) -0.0702(4) 0.063(3) Uani 1 1 d . . .
O4 O -0.8693(7) -0.5797(7) -0.0592(4) 0.061(3) Uani 1 1 d . . .
O5 O -0.7863(7) 0.0620(7) -0.3798(4) 0.062(3) Uani 1 1 d . . .
O6 O -0.8098(7) -0.2219(6) -0.4708(4) 0.059(3) Uani 1 1 d . . .
O7 O -1.0220(6) -0.1327(6) -0.4872(3) 0.044(2) Uani 1 1 d . . .
O8 O -0.9501(7) -0.3014(7) -0.4114(4) 0.058(3) Uani 1 1 d . . .
O9 O -0.9205(7) -0.3181(7) -0.5207(4) 0.058(3) Uani 1 1 d . . .
O10 O -0.7686(7) 0.0347(7) -0.4953(4) 0.058(3) Uani 1 1 d . . .
O11 O -0.7655(8) -0.2622(7) -0.5833(4) 0.063(3) Uani 1 1 d . . .
O12 O -0.9490(7) 0.1162(7) -0.6206(4) 0.063(3) Uani 1 1 d . . .
O13 O -0.8680(7) 0.2227(7) -0.4617(4) 0.058(3) Uani 1 1 d . . .
O14 O -0.8271(7) -0.7344(7) 0.0273(4) 0.063(3) Uani 1 1 d . . .
O15 O -1.0097(7) 0.1446(7) -0.4028(4) 0.054(2) Uani 1 1 d . . .
O16 O -1.0231(7) -0.6436(7) -0.0898(4) 0.062(3) Uani 1 1 d . . .
O17 O -0.7530(7) -0.4913(7) -0.0071(4) 0.061(3) Uani 1 1 d . . .
O18 O -0.8337(7) 0.2038(7) -0.5718(4) 0.064(3) Uani 1 1 d . . .
O19 O -0.7237(8) -0.5076(7) -0.1242(4) 0.065(3) Uani 1 1 d . . .
O20 O -1.1725(9) -0.2696(8) -0.1470(5) 0.075(3) Uani 1 1 d . . .
O21 O -0.7181(7) 0.0274(8) -0.6115(4) 0.064(3) Uani 1 1 d . . .
O22 O -0.8125(7) -0.3251(7) -0.0839(4) 0.057(3) Uani 1 1 d . . .
O23 O -1.0711(8) -0.4057(8) -0.4582(4) 0.067(3) Uani 1 1 d . . .
O24 O -1.2531(8) -0.5398(7) -0.1062(4) 0.067(3) Uani 1 1 d . . .
O25 O -0.9504(7) -0.4007(6) -0.1250(4) 0.054(2) Uani 1 1 d . . .
O26 O -0.8282(8) -0.2997(7) 0.0232(4) 0.068(3) Uani 1 1 d . . .
O27 O -0.9639(7) -0.3732(6) -0.0191(4) 0.060(3) Uani 1 1 d . . .
O28 O -0.8310(8) -0.2329(8) -0.3515(5) 0.072(3) Uani 1 1 d . . .
O29 O -0.8074(8) -0.7801(8) -0.0859(5) 0.081(4) Uani 1 1 d . . .
O30 O -1.0266(8) -0.2109(7) -0.0952(4) 0.073(3) Uani 1 1 d . . .
O31 O -0.9634(8) -0.8101(7) -0.0137(5) 0.069(3) Uani 1 1 d . . .
O32 O -0.8814(8) -0.1224(8) -0.0595(4) 0.072(3) Uani 1 1 d . . .
O41 O -0.3799(10) -0.3450(9) -0.7719(4) 0.085(4) Uani 1 1 d . A .
O43 O -0.5642(8) -0.1147(7) -0.7006(4) 0.063(3) Uani 1 1 d . A .
O44 O -1.3290(12) 0.2331(13) -0.7895(7) 0.163(7) Uani 1 1 d . . .
O45 O -0.4718(8) -0.3472(7) -0.1778(4) 0.060(3) Uani 1 1 d . . .
O46 O -0.5686(12) -0.1838(11) 0.1991(5) 0.117(5) Uani 1 1 d . . .
O47 O -0.5815(8) -0.1016(8) -0.2924(4) 0.069(3) Uani 1 1 d . . .
O48 O -0.3871(9) -0.2838(8) -0.6667(4) 0.075(3) Uani 1 1 d . A .
C1 C -0.2008(15) -0.3737(13) -0.7969(7) 0.082(5) Uani 1 1 d . A .
H1A H -0.2244 -0.3166 -0.8263 0.098 Uiso 1 1 calc R . .
C2 C -0.0915(12) -0.4305(13) -0.7926(7) 0.074(5) Uani 1 1 d . . .
H2A H -0.0410 -0.4157 -0.8199 0.089 Uiso 1 1 calc R . .
C3 C -0.0550(15) -0.5120(11) -0.7464(7) 0.078(5) Uani 1 1 d . . .
C4 C -0.1296(15) -0.5285(14) -0.7080(8) 0.098(7) Uani 1 1 d . . .
H4A H -0.1076 -0.5777 -0.6749 0.118 Uiso 1 1 calc R . .
C5 C -0.2426(16) -0.4702(14) -0.7183(7) 0.093(6) Uani 1 1 d . A .
H5A H -0.2965 -0.4855 -0.6935 0.111 Uiso 1 1 calc R . .
C6 C 0.2475(15) -0.6144(14) -0.7676(7) 0.092(6) Uani 1 1 d U . .
H6A H 0.3018 -0.5928 -0.7889 0.111 Uiso 1 1 calc R . .
C7 C 0.1408(14) -0.5518(13) -0.7739(7) 0.083(6) Uani 1 1 d . . .
H7A H 0.1221 -0.4910 -0.8011 0.100 Uiso 1 1 calc R . .
C8 C 0.0596(14) -0.5760(11) -0.7409(6) 0.069(5) Uani 1 1 d . . .
C9 C 0.0902(16) -0.6669(12) -0.7044(8) 0.088(6) Uani 1 1 d . . .
H9A H 0.0373 -0.6893 -0.6822 0.105 Uiso 1 1 calc R . .
C10 C 0.2028(17) -0.7269(13) -0.7004(7) 0.089(6) Uani 1 1 d . . .
H10A H 0.2248 -0.7869 -0.6726 0.107 Uiso 1 1 calc R . .
C11 C -0.6967(11) 0.0171(11) -0.7496(7) 0.067(4) Uani 1 1 d . A .
H11A H -0.6418 0.0441 -0.7658 0.080 Uiso 1 1 calc R . .
C12 C -0.8107(15) 0.0743(13) -0.7624(7) 0.084(6) Uani 1 1 d . . .
H12A H -0.8313 0.1397 -0.7860 0.101 Uiso 1 1 calc R . .
C13 C -0.8902(13) 0.0317(11) -0.7393(6) 0.066(4) Uani 1 1 d . . .
C14 C -0.8499(13) -0.0661(11) -0.7016(6) 0.068(5) Uani 1 1 d . . .
H14A H -0.8992 -0.0992 -0.6843 0.081 Uiso 1 1 calc R . .
C15 C -0.7421(12) -0.1095(11) -0.6914(6) 0.064(4) Uani 1 1 d . A .
H15A H -0.7176 -0.1711 -0.6649 0.077 Uiso 1 1 calc R . .
C16 C -1.1890(14) 0.0843(18) -0.7447(9) 0.125(9) Uani 1 1 d . . .
H16A H -1.2395 0.0504 -0.7306 0.150 Uiso 1 1 calc R . .
C17 C -1.0799(16) 0.0352(16) -0.7363(11) 0.113(8) Uani 1 1 d . . .
H17A H -1.0550 -0.0356 -0.7194 0.135 Uiso 1 1 calc R . .
C18 C -1.0069(12) 0.0828(12) -0.7510(7) 0.071(5) Uani 1 1 d . . .
C19 C -1.0473(13) 0.1862(14) -0.7758(6) 0.080(6) Uani 1 1 d . . .
H19A H -0.9989 0.2247 -0.7851 0.096 Uiso 1 1 calc R . .
C20 C -1.1564(19) 0.2330(15) -0.7870(8) 0.105(8) Uani 1 1 d . . .
H20A H -1.1826 0.3033 -0.8048 0.126 Uiso 1 1 calc R . .
C21 C -0.5656(11) -0.3468(11) -0.0929(6) 0.060(4) Uani 1 1 d . . .
H21A H -0.6211 -0.3632 -0.1094 0.072 Uiso 1 1 calc R . .
C22 C -0.5703(12) -0.3361(12) -0.0378(6) 0.072(5) Uani 1 1 d . . .
H22A H -0.6300 -0.3465 -0.0160 0.087 Uiso 1 1 calc R . .
C23 C -0.4918(11) -0.3104(12) -0.0103(5) 0.063(4) Uani 1 1 d . . .
C24 C -0.4044(11) -0.3012(11) -0.0447(6) 0.062(4) Uani 1 1 d . . .
H24A H -0.3465 -0.2866 -0.0294 0.075 Uiso 1 1 calc R . .
C25 C -0.4016(12) -0.3135(11) -0.1023(6) 0.064(4) Uani 1 1 d . . .
H25A H -0.3421 -0.3070 -0.1257 0.077 Uiso 1 1 calc R . .
C26 C -0.4637(14) -0.2026(12) 0.1199(6) 0.075(5) Uani 1 1 d . . .
H26A H -0.4229 -0.1647 0.1324 0.090 Uiso 1 1 calc R . .
C27 C -0.4465(13) -0.2317(12) 0.0677(7) 0.075(5) Uani 1 1 d . . .
H27A H -0.3948 -0.2118 0.0432 0.090 Uiso 1 1 calc R . .
C28 C -0.5025(12) -0.2900(12) 0.0493(7) 0.072(5) Uani 1 1 d . . .
C29 C -0.5768(14) -0.3186(13) 0.0870(7) 0.078(5) Uani 1 1 d . . .
H29A H -0.6194 -0.3559 0.0756 0.094 Uiso 1 1 calc R . .
C30 C -0.5874(17) -0.2936(15) 0.1380(7) 0.099(7) Uani 1 1 d . . .
H30A H -0.6299 -0.3215 0.1652 0.119 Uiso 1 1 calc R . .
C31 C -0.4861(12) -0.0833(12) -0.3763(6) 0.072(4) Uani 1 1 d . . .
H31A H -0.4502 -0.0457 -0.3595 0.086 Uiso 1 1 calc R . .
C32 C -0.4619(12) -0.1032(11) -0.4309(6) 0.066(4) Uani 1 1 d . . .
H32A H -0.4058 -0.0821 -0.4506 0.079 Uiso 1 1 calc R . .
C33 C -0.5158(12) -0.1525(12) -0.4584(7) 0.068(5) Uani 1 1 d . . .
C34 C -0.6008(12) -0.1734(14) -0.4261(7) 0.080(5) Uani 1 1 d . . .
H34A H -0.6476 -0.1999 -0.4433 0.096 Uiso 1 1 calc R . .
C35 C -0.6191(11) -0.1575(12) -0.3713(6) 0.065(4) Uani 1 1 d . . .
H35A H -0.6756 -0.1759 -0.3502 0.078 Uiso 1 1 calc R . .
C36 C -0.5157(13) -0.2543(12) -0.5936(6) 0.071(5) Uani 1 1 d . A .
H36A H -0.5577 -0.2835 -0.6125 0.085 Uiso 1 1 calc R . .
C37 C -0.5484(11) -0.2244(11) -0.5423(6) 0.059(4) Uani 1 1 d U . .
H37A H -0.6123 -0.2342 -0.5248 0.071 Uiso 1 1 calc R . .
C38 C -0.4873(11) -0.1784(10) -0.5147(6) 0.055(4) Uani 1 1 d . . .
C39 C -0.3915(11) -0.1723(12) -0.5418(7) 0.072(5) Uani 1 1 d . . .
H39A H -0.3446 -0.1467 -0.5241 0.087 Uiso 1 1 calc R . .
C40 C -0.3647(12) -0.2033(11) -0.5942(7) 0.071(5) Uani 1 1 d . A .
H40A H -0.3014 -0.1955 -0.6134 0.086 Uiso 1 1 calc R . .
N1 N -0.2736(11) -0.3953(9) -0.7620(5) 0.071(4) Uani 1 1 d . . .
N2 N 0.2784(13) -0.7036(13) -0.7333(7) 0.111(6) Uani 1 1 d . . .
N3 N -0.6697(10) -0.0713(8) -0.7160(5) 0.057(3) Uani 1 1 d . . .
N4 N -1.2248(13) 0.1826(14) -0.7737(7) 0.106(6) Uani 1 1 d U . .
N5 N -0.4828(9) -0.3341(9) -0.1235(5) 0.061(3) Uani 1 1 d . . .
N6 N -0.5384(13) -0.2278(12) 0.1531(6) 0.090(5) Uani 1 1 d U . .
N7 N -0.5593(9) -0.1169(9) -0.3476(5) 0.064(3) Uani 1 1 d U . .
N8 N -0.4255(9) -0.2432(9) -0.6175(5) 0.060(3) Uani 1 1 d . . .
O42 O 0.3749(13) -0.7707(12) -0.7333(7) 0.167(8) Uani 1 1 d . . .
O1W O -0.506(2) -0.3460(19) -0.2931(8) 0.242(14) Uani 1 1 d . . .
H1WC H -0.4679 -0.3347 -0.3219 0.363 Uiso 1 1 d R . .
H1WA H -0.5682 -0.3434 -0.3036 0.363 Uiso 1 1 d R . .
O49 O -0.5221(8) -0.1125(11) -0.1804(5) 0.0816(11) Uani 0.75 1 d PDU . .
O50 O -1.261(3) 0.355(3) -0.2396(17) 0.073(4) Uani 0.25 1 d PU . .
O2W O -0.3762(17) -0.1195(15) -0.7682(10) 0.079(6) Uani 0.50 1 d PU A 1
H2WB H -0.3337 -0.1441 -0.7948 0.119 Uiso 0.50 1 d PR A 1
H2WC H -0.3375 -0.1155 -0.7419 0.119 Uiso 0.50 1 d PR A 1
N9 N -0.4770(5) -0.0800(9) -0.1345(3) 0.0810(12) Uani 0.50 1 d PDU B 1
C41 C -0.3908(6) -0.0700(11) -0.1098(4) 0.0803(12) Uani 0.50 1 d PDU B 1
H41A H -0.3241 -0.0836 -0.1306 0.096 Uiso 0.50 1 calc PR B 1
C42 C -0.3924(5) -0.0422(12) -0.0581(4) 0.0812(12) Uani 0.50 1 d PDU B 1
H42A H -0.3295 -0.0382 -0.0417 0.097 Uiso 0.50 1 calc PR B 1
C43 C -0.4906(5) -0.0205(12) -0.0312(4) 0.0808(12) Uani 0.50 1 d PDU . 1
C44 C -0.5807(6) -0.0300(13) -0.0514(3) 0.0801(12) Uani 0.50 1 d PDU B 1
H44B H -0.6444 -0.0262 -0.0290 0.096 Uiso 0.50 1 calc PR B 1
C45 C -0.5730(6) -0.0453(15) -0.1062(4) 0.0812(12) Uani 0.50 1 d PDU B 1
H45A H -0.6387 -0.0308 -0.1261 0.097 Uiso 0.50 1 calc PR B 1
N9' N -0.6318(10) -0.0381(14) -0.1873(9) 0.0800(12) Uani 0.25 1 d PDU B 2
C41' C -0.6419(11) 0.0431(16) -0.2288(11) 0.0801(12) Uani 0.25 1 d PDU B 2
H41B H -0.5832 0.0507 -0.2526 0.096 Uiso 0.25 1 calc PR B 2
C42' C -0.7449(12) 0.1122(16) -0.2328(11) 0.0803(12) Uani 0.25 1 d PDU B 2
H42B H -0.7571 0.1711 -0.2611 0.096 Uiso 0.25 1 calc PR B 2
C43' C -0.8326(13) 0.1064(16) -0.2006(11) 0.0802(12) Uani 0.25 1 d PDU B 2
C44' C -0.8060(13) 0.0258(18) -0.1577(11) 0.0802(12) Uani 0.25 1 d PDU B 2
H44C H -0.8622 0.0226 -0.1311 0.096 Uiso 0.25 1 calc PR B 2
C45' C -0.7086(15) -0.0501(19) -0.1490(11) 0.0802(12) Uani 0.25 1 d PDU B 2
H45B H -0.6952 -0.1063 -0.1189 0.096 Uiso 0.25 1 calc PR B 2
N10' N -1.1564(12) 0.293(3) -0.2293(6) 0.0802(13) Uani 0.25 1 d PDU B 2
C46' C -1.1276(11) 0.244(3) -0.1762(7) 0.0804(12) Uani 0.25 1 d PDU B 2
H46A H -1.1798 0.2475 -0.1464 0.096 Uiso 0.25 1 calc PR B 2
C47' C -1.0202(13) 0.191(3) -0.1683(6) 0.0803(12) Uani 0.25 1 d PDU B 2
H47A H -0.9952 0.1662 -0.1306 0.096 Uiso 0.25 1 calc PR B 2
C48' C -0.9462(14) 0.171(3) -0.2108(7) 0.0802(12) Uani 0.25 1 d PDU B 2
C49' C -0.9793(12) 0.234(3) -0.2607(8) 0.0804(12) Uani 0.25 1 d PDU B 2
H49A H -0.9253 0.2372 -0.2887 0.097 Uiso 0.25 1 calc PR B 2
C50' C -1.0850(14) 0.292(3) -0.2728(8) 0.0802(12) Uani 0.25 1 d PDU B 2
H50A H -1.1072 0.3282 -0.3093 0.096 Uiso 0.25 1 calc PR B 2
N60 N 0.3413(19) 0.3926(17) 1.3914(11) 0.157(9) Uani 1 1 d . . .
C61 C 0.317(3) 0.423(3) 1.4280(12) 0.199(15) Uani 1 1 d . . .
C62 C 0.2760(19) 0.4461(18) 1.4806(10) 0.124(9) Uani 1 1 d . . .
H62A H 0.2724 0.3825 1.5050 0.149 Uiso 1 1 calc R . .
H62B H 0.2017 0.4986 1.4775 0.149 Uiso 1 1 calc R . .
C63 C 0.356(2) 0.4896(18) 1.5053(7) 0.130(8) Uani 1 1 d DU . .
H63A H 0.4298 0.4360 1.5081 0.156 Uiso 1 1 calc R . .
H63B H 0.3611 0.5512 1.4795 0.156 Uiso 1 1 calc R . .
C64 C 0.3195(15) 0.5194(12) 1.5617(6) 0.120(9) Uani 1 1 d D . .
H64A H 0.2469 0.5746 1.5576 0.144 Uiso 1 1 calc R . .
H64B H 0.3093 0.4582 1.5857 0.144 Uiso 1 1 calc R . .
C65 C 0.3897(17) 0.5567(16) 1.5921(11) 0.140(11) Uani 1 1 d D . .
H65A H 0.3558 0.5743 1.6286 0.210 Uiso 1 1 calc R . .
H65B H 0.3992 0.6188 1.5697 0.210 Uiso 1 1 calc R . .
H65C H 0.4611 0.5020 1.5984 0.210 Uiso 1 1 calc R . .
O3W O 0.569(2) -0.6410(14) 0.6993(10) 0.092(8) Uani 0.50 1 d P . .
O4W O 0.4675(19) -0.4983(14) 0.7797(10) 0.111(7) Uani 0.50 1 d P . .
O5W O -0.998(4) 0.379(3) -0.3579(18) 0.180(11) Uani 0.50 1 d PU . .

loop_
_atom_site_aniso_label
_atom_site_aniso_U_11
_atom_site_aniso_U_22
_atom_site_aniso_U_33
_atom_site_aniso_U_23
_atom_site_aniso_U_13
_atom_site_aniso_U_12
W1 0.0467(3) 0.0555(3) 0.0483(3) -0.0054(2) 0.0054(2) -0.0169(2)
W2 0.0478(3) 0.0583(3) 0.0484(3) -0.0073(2) 0.0024(2) -0.0174(2)
W3 0.0474(3) 0.0560(3) 0.0489(3) -0.0017(2) 0.0029(2) -0.0156(2)
W4 0.0467(3) 0.0540(3) 0.0509(3) -0.0075(2) 0.0051(2) -0.0142(2)
W5 0.0551(3) 0.0551(3) 0.0602(3) -0.0052(3) 0.0060(3) -0.0204(2)
W6 0.0506(3) 0.0574(3) 0.0554(3) -0.0008(3) 0.0087(3) -0.0155(2)
W7 0.0557(3) 0.0580(3) 0.0555(3) -0.0016(3) 0.0051(3) -0.0177(2)
W8 0.0567(3) 0.0555(3) 0.0617(3) -0.0043(3) 0.0113(3) -0.0140(2)
W9 0.0598(3) 0.0552(3) 0.0662(4) 0.0001(3) 0.0077(3) -0.0186(3)
W10 0.0507(3) 0.0567(3) 0.0582(3) 0.0029(3) 0.0057(3) -0.0150(2)
Cu1 0.0584(10) 0.0891(12) 0.0576(10) -0.0160(9) 0.0064(8) -0.0182(9)
Cu2 0.0553(9) 0.0743(10) 0.0536(9) 0.0004(8) -0.0012(8) -0.0185(8)
O1 0.036(4) 0.066(5) 0.045(5) -0.010(4) 0.006(4) -0.013(4)
O2 0.027(4) 0.069(5) 0.035(4) -0.004(4) -0.001(3) -0.010(3)
O3 0.056(5) 0.048(5) 0.069(6) -0.002(4) 0.006(5) -0.001(4)
O4 0.053(5) 0.051(5) 0.063(6) -0.002(4) 0.012(5) -0.002(4)
O5 0.051(5) 0.066(5) 0.067(6) -0.003(5) 0.007(5) -0.023(4)
O6 0.053(5) 0.050(4) 0.072(6) 0.003(4) -0.002(5) -0.022(4)
O7 0.045(4) 0.047(4) 0.036(4) -0.002(3) 0.000(4) -0.012(4)
O8 0.035(4) 0.066(5) 0.057(5) 0.004(4) 0.010(4) -0.005(4)
O9 0.049(5) 0.063(5) 0.060(5) -0.011(4) 0.003(4) -0.016(4)
O10 0.037(4) 0.055(5) 0.077(6) -0.006(4) 0.016(4) -0.014(4)
O11 0.064(5) 0.057(5) 0.064(6) 0.000(4) 0.004(5) -0.019(4)
O12 0.050(5) 0.066(5) 0.063(6) -0.004(5) 0.004(5) -0.010(4)
O13 0.055(5) 0.057(5) 0.065(6) -0.020(4) 0.004(4) -0.018(4)
O14 0.053(5) 0.059(5) 0.061(6) 0.007(4) 0.011(5) -0.008(4)
O15 0.057(5) 0.058(5) 0.043(5) 0.003(4) -0.003(4) -0.018(4)
O16 0.052(5) 0.063(5) 0.067(6) -0.003(4) 0.020(4) -0.021(4)
O17 0.048(5) 0.055(5) 0.074(6) -0.003(5) 0.007(5) -0.013(4)
O18 0.068(5) 0.073(5) 0.060(6) 0.007(4) -0.010(5) -0.040(4)
O19 0.058(5) 0.059(5) 0.072(6) -0.012(5) 0.003(5) -0.013(4)
O20 0.080(6) 0.065(6) 0.075(7) -0.006(5) 0.016(6) -0.021(5)
O21 0.062(5) 0.083(6) 0.049(5) -0.004(4) -0.010(4) -0.028(5)
O22 0.051(5) 0.057(5) 0.064(6) -0.003(4) 0.007(4) -0.024(4)
O23 0.060(5) 0.080(6) 0.059(6) -0.008(5) 0.008(5) -0.025(5)
O24 0.059(5) 0.071(6) 0.067(6) 0.003(5) 0.009(5) -0.021(5)
O25 0.052(5) 0.055(4) 0.055(5) -0.001(4) 0.010(4) -0.023(4)
O26 0.073(6) 0.056(5) 0.079(7) -0.007(5) 0.000(5) -0.028(4)
O27 0.059(5) 0.046(5) 0.062(6) -0.008(4) 0.018(5) -0.002(4)
O28 0.066(6) 0.067(6) 0.076(7) 0.004(5) -0.007(5) -0.018(5)
O29 0.062(6) 0.083(7) 0.089(7) -0.002(6) 0.020(6) -0.021(5)
O30 0.073(6) 0.051(5) 0.081(7) 0.007(5) 0.026(5) -0.016(5)
O31 0.056(5) 0.056(5) 0.085(7) -0.017(5) 0.003(5) -0.006(4)
O32 0.057(6) 0.069(6) 0.074(7) -0.004(5) 0.008(5) -0.004(5)
O41 0.086(7) 0.083(7) 0.063(6) -0.013(5) 0.011(6) 0.001(6)
O43 0.064(6) 0.062(5) 0.057(5) -0.013(4) -0.005(5) -0.010(5)
O44 0.085(9) 0.175(13) 0.153(12) 0.097(10) 0.013(9) 0.000(9)
O45 0.063(5) 0.066(5) 0.040(5) -0.006(4) -0.001(4) -0.007(5)
O46 0.112(10) 0.131(10) 0.067(7) -0.028(7) -0.027(7) 0.024(8)
O47 0.065(6) 0.085(6) 0.056(6) -0.010(5) 0.000(5) -0.023(5)
O48 0.075(6) 0.073(6) 0.068(6) -0.013(5) -0.006(5) -0.013(5)
C1 0.105(12) 0.075(9) 0.063(10) -0.003(8) 0.010(9) -0.032(9)
C2 0.058(8) 0.088(10) 0.070(10) -0.007(8) 0.019(8) -0.021(8)
C3 0.095(11) 0.051(8) 0.065(9) -0.001(7) 0.021(9) -0.001(8)
C4 0.077(11) 0.082(11) 0.085(12) 0.029(10) 0.004(10) 0.022(9)
C5 0.122(13) 0.091(11) 0.057(9) -0.008(8) 0.041(9) -0.035(10)
C6 0.084(9) 0.095(9) 0.071(9) 0.009(8) 0.032(8) -0.009(8)
C7 0.081(11) 0.078(10) 0.069(10) 0.014(8) 0.007(9) -0.010(9)
C8 0.084(10) 0.060(8) 0.051(8) -0.009(7) 0.002(8) -0.008(8)
C9 0.093(12) 0.057(9) 0.091(12) 0.004(9) 0.010(10) -0.005(9)
C10 0.133(15) 0.073(10) 0.046(8) 0.000(7) 0.008(10) -0.020(10)
C11 0.043(7) 0.074(9) 0.078(10) 0.008(8) -0.018(7) -0.020(6)
C12 0.099(12) 0.073(9) 0.077(11) 0.007(8) 0.007(10) -0.033(9)
C13 0.074(9) 0.067(8) 0.048(8) -0.008(7) 0.006(7) -0.014(7)
C14 0.073(9) 0.054(7) 0.063(9) -0.003(7) 0.025(8) -0.011(7)
C15 0.081(9) 0.063(8) 0.047(8) 0.000(6) 0.006(7) -0.025(7)
C16 0.051(10) 0.148(17) 0.115(14) 0.065(13) 0.018(10) 0.007(11)
C17 0.072(12) 0.089(12) 0.15(2) 0.004(13) 0.013(13) -0.011(10)
C18 0.055(8) 0.078(9) 0.065(9) -0.009(8) 0.018(7) -0.007(8)
C19 0.065(9) 0.111(13) 0.041(8) 0.010(8) -0.010(7) -0.010(9)
C20 0.133(17) 0.074(11) 0.073(11) 0.003(9) 0.006(12) 0.004(12)
C21 0.051(7) 0.090(9) 0.045(7) -0.016(6) 0.010(6) -0.031(6)
C22 0.053(8) 0.084(10) 0.062(9) 0.009(8) 0.001(7) -0.008(8)
C23 0.052(7) 0.092(10) 0.038(7) -0.004(7) -0.015(6) -0.014(7)
C24 0.049(7) 0.077(9) 0.052(8) 0.003(7) -0.015(6) -0.013(7)
C25 0.069(9) 0.064(8) 0.048(8) 0.000(6) 0.016(7) -0.015(7)
C26 0.096(10) 0.089(9) 0.055(8) -0.012(7) 0.005(8) -0.049(8)
C27 0.059(9) 0.071(9) 0.089(11) -0.031(8) 0.003(8) -0.006(7)
C28 0.047(8) 0.064(9) 0.081(10) -0.007(8) 0.005(8) 0.010(7)
C29 0.089(10) 0.088(9) 0.072(10) -0.015(8) -0.017(9) -0.043(8)
C30 0.110(14) 0.108(13) 0.051(9) -0.004(9) 0.021(10) -0.006(12)
C31 0.074(8) 0.092(9) 0.062(9) 0.014(7) -0.010(7) -0.053(7)
C32 0.052(8) 0.070(8) 0.066(9) 0.010(7) -0.008(7) -0.016(7)
C33 0.051(8) 0.083(9) 0.064(9) -0.002(8) -0.014(7) -0.016(7)
C34 0.057(8) 0.124(12) 0.071(10) -0.030(9) 0.019(7) -0.044(8)
C35 0.038(6) 0.085(9) 0.071(9) -0.009(8) 0.015(7) -0.021(6)
C36 0.076(9) 0.074(9) 0.061(9) -0.003(7) -0.015(8) -0.025(7)
C37 0.055(7) 0.072(7) 0.046(7) -0.010(6) 0.012(6) -0.016(6)
C38 0.050(7) 0.062(7) 0.052(7) -0.012(6) -0.006(6) -0.014(6)
C39 0.050(7) 0.093(9) 0.087(10) -0.031(8) 0.009(7) -0.035(7)
C40 0.058(8) 0.078(8) 0.090(11) -0.027(8) 0.012(8) -0.034(7)
N1 0.085(8) 0.064(6) 0.062(7) -0.028(6) 0.024(7) -0.017(6)
N2 0.088(10) 0.108(11) 0.076(9) 0.035(9) 0.002(9) 0.022(9)
N3 0.078(7) 0.043(5) 0.050(6) -0.010(5) 0.007(6) -0.019(5)
N4 0.073(8) 0.111(9) 0.100(9) 0.015(8) 0.024(7) -0.005(7)
N5 0.052(6) 0.070(7) 0.051(6) -0.005(5) -0.009(5) -0.008(6)
N6 0.095(9) 0.095(8) 0.067(7) -0.007(7) -0.012(7) -0.017(7)
N7 0.050(6) 0.074(6) 0.063(7) 0.006(5) -0.018(5) -0.020(5)
N8 0.053(6) 0.060(6) 0.064(7) -0.014(6) 0.011(6) -0.011(5)
O42 0.098(10) 0.135(11) 0.166(14) 0.077(10) 0.035(10) 0.042(9)
O1W 0.25(3) 0.24(2) 0.114(14) 0.044(15) -0.009(16) 0.05(2)
O49 0.0836(17) 0.0787(17) 0.0696(17) -0.0016(16) -0.0078(16) -0.0132(16)
O50 0.073(6) 0.073(6) 0.068(6) -0.006(6) -0.012(6) -0.018(6)
O2W 0.075(10) 0.067(9) 0.089(11) -0.005(8) 0.018(9) -0.021(8)
N9 0.0823(17) 0.0787(17) 0.0696(17) -0.0021(17) -0.0073(17) -0.0135(17)
C41 0.0816(17) 0.0782(17) 0.0693(17) -0.0020(17) -0.0078(17) -0.0141(17)
C42 0.0826(18) 0.0785(18) 0.0698(18) -0.0018(18) -0.0076(18) -0.0133(18)
C43 0.0820(17) 0.0783(17) 0.0695(17) -0.0017(17) -0.0076(17) -0.0135(17)
C44 0.0817(17) 0.0780(17) 0.0689(17) -0.0024(17) -0.0077(17) -0.0141(17)
C45 0.0824(17) 0.0789(17) 0.0698(17) -0.0020(17) -0.0077(17) -0.0135(17)
N9' 0.0817(17) 0.0779(17) 0.0688(17) -0.0024(17) -0.0079(17) -0.0140(17)
C41' 0.0817(17) 0.0780(17) 0.0690(17) -0.0022(17) -0.0077(17) -0.0140(17)
C42' 0.0818(17) 0.0780(17) 0.0691(17) -0.0022(17) -0.0076(17) -0.0138(17)
C43' 0.0817(17) 0.0780(17) 0.0690(17) -0.0021(17) -0.0077(17) -0.0138(17)
C44' 0.0818(17) 0.0779(17) 0.0691(17) -0.0020(17) -0.0076(17) -0.0139(17)
C45' 0.0817(17) 0.0779(17) 0.0691(17) -0.0019(17) -0.0078(17) -0.0140(17)
N10' 0.0818(18) 0.0779(18) 0.0691(18) -0.0022(18) -0.0075(18) -0.0138(18)
C46' 0.0818(17) 0.0782(17) 0.0691(17) -0.0022(17) -0.0078(17) -0.0137(17)
C47' 0.0817(17) 0.0781(17) 0.0692(17) -0.0022(17) -0.0078(17) -0.0138(17)
C48' 0.0817(17) 0.0780(17) 0.0691(17) -0.0020(17) -0.0077(17) -0.0139(17)
C49' 0.0819(17) 0.0782(17) 0.0692(17) -0.0021(17) -0.0078(17) -0.0138(17)
C50' 0.0817(18) 0.0779(18) 0.0691(18) -0.0022(18) -0.0075(18) -0.0139(18)
N60 0.156(17) 0.130(15) 0.19(2) -0.002(15) -0.034(17) -0.050(13)
C61 0.14(2) 0.30(3) 0.145(18) -0.150(19) 0.008(17) -0.01(2)
C62 0.102(15) 0.118(16) 0.128(18) -0.015(14) 0.022(14) -0.010(13)
C63 0.124(12) 0.127(12) 0.124(12) 0.000(10) 0.009(10) -0.032(10)
C64 0.080(12) 0.078(11) 0.17(2) 0.029(13) 0.007(14) -0.010(10)
C65 0.124(16) 0.090(13) 0.20(3) 0.009(15) 0.019(18) -0.045(12)
O3W 0.156(19) 0.049(9) 0.082(15) -0.015(10) 0.001(15) -0.045(11)
O4W 0.213(16) 0.079(9) 0.094(16) 0.013(10) -0.024(15) -0.123(9)
O5W 0.205(16) 0.170(15) 0.180(16) -0.056(12) -0.034(13) -0.064(11)

loop_
_atom_type_symbol
_atom_type_description
_atom_type_scat_dispersion_real
_atom_type_scat_dispersion_imag
_atom_type_scat_source
C C 0.0033 0.0016 'International Tables Vol C Tables 4.2.6.8 and 6.1.1.4'
H H 0.0000 0.0000 'International Tables Vol C Tables 4.2.6.8 and 6.1.1.4'
N N 0.0061 0.0033 'International Tables Vol C Tables 4.2.6.8 and 6.1.1.4'
O O 0.0106 0.0060 'International Tables Vol C Tables 4.2.6.8 and 6.1.1.4'
W W -0.8490 6.8722 'International Tables Vol C Tables 4.2.6.8 and 6.1.1.4'
Cu Cu 0.3201 1.2651 'International Tables Vol C Tables 4.2.6.8 and 6.1.1.4'

loop_
_geom_angle_atom_site_label_1
_geom_angle_atom_site_label_2
_geom_angle_atom_site_label_3
_geom_angle
_geom_angle_site_symmetry_1
_geom_angle_site_symmetry_3
O21 W1 O2 101.3(4) . .
O21 W1 O10 102.5(4) . .
O2 W1 O10 91.3(4) . .
O21 W1 O12 102.7(4) . .
O2 W1 O12 92.0(4) . .
O10 W1 O12 153.4(4) . .
O21 W1 O18 91.7(4) . .
O2 W1 O18 167.0(4) . .
O10 W1 O18 85.9(4) . .
O12 W1 O18 85.0(4) . .
O21 W1 O7 167.8(4) . 2_354
O2 W1 O7 90.9(3) . 2_354
O10 W1 O7 77.0(3) . 2_354
O12 W1 O7 76.6(3) . 2_354
O18 W1 O7 76.1(3) . 2_354
O5 W2 O1 100.3(4) . .
O5 W2 O10 104.3(4) . .
O1 W2 O10 87.9(4) . .
O5 W2 O15 102.3(4) . .
O1 W2 O15 89.4(4) . .
O10 W2 O15 153.2(4) . .
O5 W2 O13 95.7(4) . .
O1 W2 O13 163.9(4) . .
O10 W2 O13 88.1(4) . .
O15 W2 O13 87.2(4) . .
O5 W2 O7 171.8(4) . 2_354
O1 W2 O7 87.9(3) . 2_354
O10 W2 O7 76.0(3) . 2_354
O15 W2 O7 77.3(3) . 2_354
O13 W2 O7 76.0(3) . 2_354
O28 W3 O1 101.2(4) . .
O28 W3 O12 103.6(5) . 2_354
O1 W3 O12 89.1(4) . 2_354
O28 W3 O6 103.8(4) . .
O1 W3 O6 87.9(4) . .
O12 W3 O6 152.5(4) 2_354 .
O28 W3 O8 94.3(5) . .
O1 W3 O8 164.5(4) . .
O12 W3 O8 87.5(4) 2_354 .
O6 W3 O8 88.2(4) . .
O28 W3 O7 171.0(4) . .
O1 W3 O7 87.8(3) . .
O12 W3 O7 76.0(3) 2_354 .
O6 W3 O7 76.6(3) . .
O8 W3 O7 76.7(3) . .
O11 W4 O9 98.7(4) . .
O11 W4 O6 102.9(4) . .
O9 W4 O6 90.9(4) . .
O11 W4 O15 103.2(4) . 2_354
O9 W4 O15 90.7(4) . 2_354
O6 W4 O15 153.3(4) . 2_354
O11 W4 O2 96.5(4) . .
O9 W4 O2 164.7(3) . .
O6 W4 O2 85.2(3) . .
O15 W4 O2 86.3(3) 2_354 .
O11 W4 O7 177.4(4) . .
O9 W4 O7 78.7(3) . .
O6 W4 O7 76.8(3) . .
O15 W4 O7 77.4(3) 2_354 .
O2 W4 O7 86.0(3) . .
O23 W5 O18 104.8(4) . 2_354
O23 W5 O13 104.2(4) . 2_354
O18 W5 O13 89.5(4) 2_354 2_354
O23 W5 O8 103.2(4) . .
O18 W5 O8 89.1(4) 2_354 .
O13 W5 O8 152.1(4) 2_354 .
O23 W5 O9 102.5(4) . .
O18 W5 O9 152.7(4) 2_354 .
O13 W5 O9 84.5(4) 2_354 .
O8 W5 O9 84.1(4) . .
O23 W5 O7 178.0(4) . .
O18 W5 O7 77.1(3) 2_354 .
O13 W5 O7 76.4(3) 2_354 .
O8 W5 O7 76.1(3) . .
O9 W5 O7 75.6(3) . .
O19 W6 O4 101.1(4) . .
O19 W6 O17 104.2(4) . .
O4 W6 O17 92.0(4) . .
O19 W6 O25 102.6(4) . .
O4 W6 O25 88.8(4) . .
O17 W6 O25 152.5(4) . .
O19 W6 O22 94.2(4) . .
O4 W6 O22 164.6(4) . .
O17 W6 O22 85.5(4) . .
O25 W6 O22 86.5(4) . .
O19 W6 O27 168.9(4) . .
O4 W6 O27 89.7(4) . .
O17 W6 O27 77.6(3) . .
O25 W6 O27 74.9(3) . .
O22 W6 O27 74.9(3) . .
O24 W7 O26 98.0(5) . 2_345
O24 W7 O17 102.9(4) . 2_345
O26 W7 O17 88.9(4) 2_345 2_345
O24 W7 O16 104.8(4) . .
O26 W7 O16 88.5(4) 2_345 .
O17 W7 O16 152.3(4) 2_345 .
O24 W7 O3 99.5(4) . .
O26 W7 O3 162.6(4) 2_345 .
O17 W7 O3 87.4(4) 2_345 .
O16 W7 O3 86.9(4) . .
O24 W7 O27 173.9(4) . 2_345
O26 W7 O27 75.9(4) 2_345 2_345
O17 W7 O27 77.1(3) 2_345 2_345
O16 W7 O27 75.6(4) . 2_345
O3 W7 O27 86.6(4) . 2_345
O29 W8 O31 98.0(5) . .
O29 W8 O16 101.9(5) . .
O31 W8 O16 89.3(4) . .
O29 W8 O14 104.4(5) . .
O31 W8 O14 89.8(4) . .
O16 W8 O14 153.6(4) . .
O29 W8 O4 97.5(5) . .
O31 W8 O4 164.5(4) . .
O16 W8 O4 86.2(4) . .
O14 W8 O4 87.7(4) . .
O29 W8 O27 174.8(5) . 2_345
O31 W8 O27 76.9(4) . 2_345
O16 W8 O27 77.6(4) . 2_345
O14 W8 O27 76.5(4) . 2_345
O4 W8 O27 87.6(3) . 2_345
O32 W9 O22 103.0(4) . .
O32 W9 O30 105.0(5) . .
O22 W9 O30 90.8(4) . .
O32 W9 O26 103.0(5) . .
O22 W9 O26 86.2(4) . .
O30 W9 O26 151.8(4) . .
O32 W9 O31 105.2(5) . 2_345
O22 W9 O31 151.5(4) . 2_345
O30 W9 O31 86.2(4) . 2_345
O26 W9 O31 83.4(4) . 2_345
O32 W9 O27 179.3(5) . .
O22 W9 O27 77.3(3) . .
O30 W9 O27 75.6(4) . .
O26 W9 O27 76.3(4) . .
O31 W9 O27 74.4(4) 2_345 .
O20 W10 O3 99.4(5) . .
O20 W10 O25 104.1(4) . .
O3 W10 O25 90.8(4) . .
O20 W10 O30 95.4(5) . .
O3 W10 O30 165.2(4) . .
O25 W10 O30 86.9(4) . .
O20 W10 O14 102.1(4) . 2_345
O3 W10 O14 89.9(4) . 2_345
O25 W10 O14 153.3(4) . 2_345
O30 W10 O14 85.7(4) . 2_345
O20 W10 O27 170.7(4) . .
O3 W10 O27 89.9(4) . .
O25 W10 O27 76.9(3) . .
O30 W10 O27 75.3(4) . .
O14 W10 O27 76.4(3) 2_345 .
O43 Cu1 O41 176.7(5) . .
O43 Cu1 O48 90.0(4) . .
O41 Cu1 O48 91.6(4) . .
O43 Cu1 O46 89.3(5) . 1_554
O41 Cu1 O46 89.3(5) . 1_554
O48 Cu1 O46 176.1(6) . 1_554
O43 Cu1 O2W 82.9(6) . .
O41 Cu1 O2W 94.1(6) . .
O48 Cu1 O2W 92.1(7) . .
O46 Cu1 O2W 91.7(7) 1_554 .
O47 Cu2 O45 176.3(4) . .
O47 Cu2 O42 86.7(5) . 2_544
O45 Cu2 O42 96.9(5) . 2_544
O47 Cu2 O44 94.3(5) . 2_354
O45 Cu2 O44 82.0(5) . 2_354
O42 Cu2 O44 172.4(8) 2_544 2_354
O47 Cu2 O49 85.4(5) . .
O45 Cu2 O49 95.3(4) . .
O42 Cu2 O49 91.7(7) 2_544 .
O44 Cu2 O49 95.9(7) 2_354 .
O47 Cu2 O1W 96.7(6) . .
O45 Cu2 O1W 82.9(6) . .
O42 Cu2 O1W 84.0(9) 2_544 .
O44 Cu2 O1W 88.4(9) 2_354 .
O49 Cu2 O1W 175.1(7) . .
W2 O1 W3 174.3(5) . .
W1 O2 W4 175.6(4) . .
W10 O3 W7 174.0(6) . .
W6 O4 W8 174.8(5) . .
W3 O6 W4 116.6(4) . .
W1 O7 W4 178.7(4) 2_354 .
W1 O7 W2 90.3(3) 2_354 2_354
W4 O7 W2 89.7(3) . 2_354
W1 O7 W3 90.2(3) 2_354 .
W4 O7 W3 89.8(3) . .
W2 O7 W3 178.5(4) 2_354 .
W1 O7 W5 91.1(3) 2_354 .
W4 O7 W5 90.2(3) . .
W2 O7 W5 90.7(3) 2_354 .
W3 O7 W5 90.7(2) . .
W3 O8 W5 116.4(4) . .
W4 O9 W5 115.4(4) . .
W1 O10 W2 116.7(4) . .
W3 O12 W1 117.0(5) 2_354 .
W5 O13 W2 116.7(5) 2_354 .
W8 O14 W10 115.6(4) . 2_345
W2 O15 W4 115.5(4) . 2_354
W8 O16 W7 117.2(5) . .
W6 O17 W7 116.8(4) . 2_345
W5 O18 W1 115.7(5) 2_354 .
W9 O22 W6 117.0(4) . .
W10 O25 W6 117.5(5) . .
W7 O26 W9 117.3(5) 2_345 .
W10 O27 W9 92.1(3) . .
W10 O27 W8 91.4(3) . 2_345
W9 O27 W8 91.3(3) . 2_345
W10 O27 W6 90.5(3) . .
W9 O27 W6 90.8(3) . .
W8 O27 W6 177.1(4) 2_345 .
W10 O27 W7 177.4(4) . 2_345
W9 O27 W7 90.4(4) . 2_345
W8 O27 W7 89.4(3) 2_345 2_345
W6 O27 W7 88.6(3) . 2_345
W9 O30 W10 116.8(5) . .
W8 O31 W9 117.4(5) . 2_345
N1 O41 Cu1 126.0(10) . .
N3 O43 Cu1 118.6(8) . .
N4 O44 Cu2 136.4(12) . 2_354
N5 O45 Cu2 118.9(8) . .
N6 O46 Cu1 119.9(10) . 1_556
N7 O47 Cu2 116.2(8) . .
N8 O48 Cu1 120.1(8) . .
N1 C1 C2 122.4(15) . .
C1 C2 C3 119.0(15) . .
C4 C3 C2 118.3(15) . .
C4 C3 C8 120.8(14) . .
C2 C3 C8 120.9(15) . .
C3 C4 C5 118.5(15) . .
N1 C5 C4 121.2(17) . .
N2 C6 C7 122.8(18) . .
C6 C7 C8 120.7(15) . .
C9 C8 C7 117.2(15) . .
C9 C8 C3 120.1(16) . .
C7 C8 C3 122.6(14) . .
C8 C9 C10 118.3(18) . .
N2 C10 C9 123.2(15) . .
N3 C11 C12 119.9(14) . .
C13 C12 C11 119.0(14) . .
C12 C13 C14 115.7(14) . .
C12 C13 C18 122.7(14) . .
C14 C13 C18 121.5(15) . .
C15 C14 C13 119.5(15) . .
N3 C15 C14 123.3(13) . .
C17 C16 N4 119(2) . .
C18 C17 C16 122.4(19) . .
C17 C18 C19 116.7(16) . .
C17 C18 C13 122.4(15) . .
C19 C18 C13 120.9(16) . .
C20 C19 C18 120.4(19) . .
N4 C20 C19 121.0(17) . .
N5 C21 C22 118.7(15) . .
C21 C22 C23 124.1(15) . .
C24 C23 C22 114.2(13) . .
C24 C23 C28 122.1(14) . .
C22 C23 C28 123.7(14) . .
C23 C24 C25 120.3(14) . .
N5 C25 C24 119.7(14) . .
N6 C26 C27 118.9(17) . .
C26 C27 C28 121.4(17) . .
C27 C28 C29 117.4(16) . .
C27 C28 C23 120.3(15) . .
C29 C28 C23 122.0(16) . .
C30 C29 C28 119.5(19) . .
C29 C30 N6 121.3(19) . .
N7 C31 C32 119.3(16) . .
C31 C32 C33 122.7(15) . .
C32 C33 C34 113.0(15) . .
C32 C33 C38 123.1(15) . .
C34 C33 C38 123.9(16) . .
C35 C34 C33 122.7(17) . .
N7 C35 C34 119.8(14) . .
N8 C36 C37 120.3(16) . .
C36 C37 C38 119.9(14) . .
C39 C38 C37 116.3(13) . .
C39 C38 C33 122.1(14) . .
C37 C38 C33 121.1(13) . .
C40 C39 C38 120.1(15) . .
N8 C40 C39 120.3(15) . .
C1 N1 C5 120.3(15) . .
C1 N1 O41 119.7(13) . .
C5 N1 O41 119.9(14) . .
O42 N2 C10 118.9(16) . .
O42 N2 C6 123.6(17) . .
C10 N2 C6 117.3(15) . .
C15 N3 C11 122.3(13) . .
C15 N3 O43 119.9(11) . .
C11 N3 O43 117.0(12) . .
C20 N4 O44 116.6(17) . .
C20 N4 C16 119.7(17) . .
O44 N4 C16 123.7(18) . .
C21 N5 C25 123.0(13) . .
C21 N5 O45 121.4(13) . .
C25 N5 O45 115.5(12) . .
O46 N6 C26 118.3(17) . .
O46 N6 C30 121.0(17) . .
C26 N6 C30 120.6(16) . .
C35 N7 C31 121.8(14) . .
C35 N7 O47 117.7(12) . .
C31 N7 O47 120.3(13) . .
C40 N8 C36 123.0(14) . .
C40 N8 O48 117.1(12) . .
C36 N8 O48 119.6(13) . .
N2 O42 Cu2 137.6(14) . 2_544
N9' O49 N9 104.0(14) . .
N9' O49 Cu2 102.1(12) . .
N9 O49 Cu2 152.9(8) . .
C45 N9 C41 114.3(8) . .
C45 N9 O49 95.6(7) . .
C41 N9 O49 150.1(8) . .
C42 C41 N9 125.1(7) . .
C41 C42 C43 114.8(8) . .
C44 C43 C42 124.8(9) . .
C44 C43 C43 113.7(8) . 2_455
C42 C43 C43 121.5(9) . 2_455
C43 C44 C45 114.5(8) . .
C44 C45 N9 123.8(8) . .
C45' N9' C41' 127.2(14) . .
C45' N9' O49 117.9(14) . .
C41' N9' O49 114.5(13) . .
C42' C41' N9' 112.6(15) . .
C41' C42' C43' 127.0(16) . .
C44' C43' C42' 112.6(15) . .
C44' C43' C48' 120.8(17) . .
C42' C43' C48' 126.4(17) . .
C45' C44' C43' 127.1(17) . .
C44' C45' N9' 113.0(16) . .
C50' N10' O50 116(2) . .
C50' N10' C46' 124.2(14) . .
O50 N10' C46' 119(2) . .
C47' C46' N10' 115.8(14) . .
C46' C47' C48' 123.8(15) . .
C47' C48' C49' 114.5(17) . .
C47' C48' C43' 121.8(16) . .
C49' C48' C43' 122.2(16) . .
C50' C49' C48' 123.9(17) . .
N10' C50' C49' 115.4(16) . .
N60 C61 C62 167(5) . .
C61 C62 C63 106(2) . .
C64 C63 C62 111(2) . .
C65 C64 C63 118(2) . .

loop_
_geom_bond_atom_site_label_1
_geom_bond_atom_site_label_2
_geom_bond_distance
_geom_bond_site_symmetry_2
W1 O21 1.719(9) .
W1 O2 1.828(9) .
W1 O10 1.907(10) .
W1 O12 1.916(9) .
W1 O18 1.989(10) .
W1 O7 2.286(7) 2_354
W2 O5 1.660(10) .
W2 O1 1.894(9) .
W2 O10 1.922(9) .
W2 O15 1.922(8) .
W2 O13 1.952(9) .
W2 O7 2.314(7) 2_354
W3 O28 1.689(10) .
W3 O1 1.899(9) .
W3 O12 1.908(9) 2_354
W3 O6 1.915(9) .
W3 O8 1.924(10) .
W3 O7 2.316(7) .
W4 O11 1.680(9) .
W4 O9 1.865(10) .
W4 O6 1.919(10) .
W4 O15 1.929(8) 2_354
W4 O2 1.967(9) .
W4 O7 2.306(7) .
W5 O23 1.660(11) .
W5 O18 1.892(9) 2_354
W5 O13 1.922(9) 2_354
W5 O8 1.954(9) .
W5 O9 2.012(9) .
W5 O7 2.319(8) .
W6 O19 1.687(10) .
W6 O4 1.846(10) .
W6 O17 1.906(10) .
W6 O25 1.914(9) .
W6 O22 1.968(9) .
W6 O27 2.337(8) .
W7 O24 1.673(10) .
W7 O26 1.899(9) 2_345
W7 O17 1.930(9) 2_345
W7 O16 1.942(9) .
W7 O3 1.952(10) .
W7 O27 2.341(9) 2_345
W8 O29 1.711(11) .
W8 O31 1.846(11) .
W8 O16 1.886(9) .
W8 O14 1.900(10) .
W8 O4 1.959(10) .
W8 O27 2.302(8) 2_345
W9 O32 1.638(11) .
W9 O22 1.896(9) .
W9 O30 1.897(11) .
W9 O26 1.948(10) .
W9 O31 1.996(10) 2_345
W9 O27 2.290(9) .
W10 O20 1.733(11) .
W10 O3 1.839(10) .
W10 O25 1.906(8) .
W10 O30 1.951(11) .
W10 O14 1.959(9) 2_345
W10 O27 2.261(9) .
Cu1 O43 1.913(9) .
Cu1 O41 1.921(11) .
Cu1 O48 1.931(10) .
Cu1 O46 1.969(12) 1_554
Cu1 O2W 2.35(2) .
Cu2 O47 1.956(10) .
Cu2 O45 1.970(9) .
Cu2 O42 1.994(16) 2_544
Cu2 O44 2.036(16) 2_354
Cu2 O49 2.173(15) .
Cu2 O1W 2.28(3) .
O7 W1 2.286(7) 2_354
O7 W2 2.314(7) 2_354
O12 W3 1.908(9) 2_354
O13 W5 1.922(9) 2_354
O14 W10 1.959(9) 2_345
O15 W4 1.929(8) 2_354
O17 W7 1.930(9) 2_345
O18 W5 1.892(9) 2_354
O26 W7 1.899(9) 2_345
O27 W8 2.302(8) 2_345
O27 W7 2.341(9) 2_345
O31 W9 1.996(10) 2_345
O41 N1 1.337(17) .
O43 N3 1.348(15) .
O44 N4 1.34(2) .
O44 Cu2 2.036(16) 2_354
O45 N5 1.331(14) .
O46 N6 1.311(19) .
O46 Cu1 1.969(12) 1_556
O47 N7 1.369(15) .
O48 N8 1.375(15) .
C1 N1 1.31(2) .
C1 C2 1.37(2) .
C2 C3 1.43(2) .
C3 C4 1.35(2) .
C3 C8 1.45(2) .
C4 C5 1.43(2) .
C5 N1 1.328(19) .
C6 N2 1.32(2) .
C6 C7 1.37(2) .
C7 C8 1.38(2) .
C8 C9 1.36(2) .
C9 C10 1.42(3) .
C10 N2 1.32(3) .
C11 N3 1.305(17) .
C11 C12 1.45(2) .
C12 C13 1.40(2) .
C13 C14 1.453(19) .
C13 C18 1.47(2) .
C14 C15 1.35(2) .
C15 N3 1.299(19) .
C16 C17 1.36(2) .
C16 N4 1.36(2) .
C17 C18 1.33(3) .
C18 C19 1.39(2) .
C19 C20 1.37(3) .
C20 N4 1.30(3) .
C21 N5 1.313(18) .
C21 C22 1.35(2) .
C22 C23 1.42(2) .
C23 C24 1.39(2) .
C23 C28 1.49(2) .
C24 C25 1.41(2) .
C25 N5 1.33(2) .
C26 N6 1.32(2) .
C26 C27 1.35(2) .
C27 C28 1.38(2) .
C28 C29 1.40(2) .
C29 C30 1.31(2) .
C30 N6 1.37(3) .
C31 N7 1.311(19) .
C31 C32 1.37(2) .
C32 C33 1.38(2) .
C33 C34 1.40(2) .
C33 C38 1.44(2) .
C34 C35 1.36(2) .
C35 N7 1.30(2) .
C36 N8 1.32(2) .
C36 C37 1.35(2) .
C37 C38 1.42(2) .
C38 C39 1.39(2) .
C39 C40 1.37(2) .
C40 N8 1.30(2) .
N2 O42 1.281(19) .
O42 Cu2 1.994(16) 2_544
O49 N9' 1.448(14) .
O49 N9 1.472(14) .
O50 N10' 1.35(4) .
N9 C45 1.356(8) .
N9 C41 1.357(8) .
C41 C42 1.349(8) .
C42 C43 1.356(7) .
C43 C44 1.351(8) .
C43 C43 1.650(18) 2_455
C44 C45 1.354(8) .
N9' C45' 1.351(17) .
N9' C41' 1.355(16) .
C41' C42' 1.353(15) .
C42' C43' 1.358(16) .
C43' C44' 1.357(17) .
C43' C48' 1.46(2) .
C44' C45' 1.344(16) .
N10' C50' 1.351(16) .
N10' C46' 1.356(16) .
C46' C47' 1.349(15) .
C47' C48' 1.352(16) .
C48' C49' 1.360(17) .
C49' C50' 1.358(16) .
N60 C61 1.02(3) .
C61 C62 1.38(3) .
C62 C63 1.55(4) .
C63 C64 1.476(19) .
C64 C65 1.47(2) .
